data_7715495
loop_
_publ_author_name
'To&#x142;oczko, Aleksandra'
'Ka&#x17a;mierczak, Marcin'
'Ksi&#x105;&#x17c;ek, Maria'
'Weselski, Marek'
'Siczek, Mi&#x142;osz'
'Kusz, Joachim'
'Bronisz, Robert'

_publ_section_title
;
 Expanding the dimensionality of bis(tetrazolyl)alkane-based Fe(II)
 coordination polymers by the application of dinitrile coligands.
;
_journal_issue 16
_journal_name_full 'Dalton transactions (Cambridge, England : 2003)'
_journal_page_first 7163
_journal_page_last 7174
_journal_paper_doi 10.1039/d4dt00462k
_journal_volume 53
_journal_year 2024
_chemical_formula_moiety
;
C14 H20 Fe N18, 2(B F4)
;
_chemical_formula_sum 'C14 H20 B2 F8 Fe N18'
_chemical_formula_weight 669.95
_space_group_crystal_system triclinic
_space_group_IT_number 2
_space_group_name_Hall '-P 1'
_space_group_name_H-M_alt 'P -1'
_atom_sites_solution_hydrogens geom
_audit_creation_method SHELXL-2019/3
_audit_update_record
;
2024-02-13 deposited with the CCDC.	2024-03-21 downloaded from the CCDC.
;
_cell_angle_alpha 90.210(3)
_cell_angle_beta 91.318(3)
_cell_angle_gamma 110.791(3)
_cell_formula_units_Z 1
_cell_length_a 7.9876(3)
_cell_length_b 8.6965(3)
_cell_length_c 10.1798(3)
_cell_measurement_reflns_used 4414
_cell_measurement_temperature 80(1)
_cell_measurement_theta_max 35.7870
_cell_measurement_theta_min 3.4180
_cell_volume 660.86(4)
_computing_cell_refinement 'CrysAlisPro 1.171.38.41q (Rigaku OD, 2015)'
_computing_data_collection 'CrysAlisPro 1.171.38.41q (Rigaku OD, 2015)'
_computing_data_reduction 'CrysAlisPro 1.171.38.41q (Rigaku OD, 2015)'
_computing_structure_refinement 'SHELXL-2019/2 (Sheldrick, 2015)'
_computing_structure_solution 'SHELXS-2013 (Sheldrick, 2015)'
_diffrn_ambient_temperature 80(1)
_diffrn_detector_area_resol_mean 10.4498
_diffrn_measured_fraction_theta_full 0.998
_diffrn_measured_fraction_theta_max 0.999
_diffrn_measurement_device_type
;
SuperNova diffractometer (Agilent Technologies) with Atlas detector
;
_diffrn_measurement_method '\w scans'
_diffrn_radiation_type MoK\a
_diffrn_radiation_wavelength 0.71073
_diffrn_reflns_av_R_equivalents 0.0166
_diffrn_reflns_av_unetI/netI 0.0232
_diffrn_reflns_Laue_measured_fraction_full 0.998
_diffrn_reflns_Laue_measured_fraction_max 0.999
_diffrn_reflns_limit_h_max 9
_diffrn_reflns_limit_h_min -8
_diffrn_reflns_limit_k_max 10
_diffrn_reflns_limit_k_min -10
_diffrn_reflns_limit_l_max 12
_diffrn_reflns_limit_l_min -12
_diffrn_reflns_number 5551
_diffrn_reflns_point_group_measured_fraction_full 0.998
_diffrn_reflns_point_group_measured_fraction_max 0.999
_diffrn_reflns_theta_full 25.242
_diffrn_reflns_theta_max 26.366
_diffrn_reflns_theta_min 2.978
_diffrn_source 'micro-focus sealed X-ray tube'
_exptl_absorpt_coefficient_mu 0.672
_exptl_absorpt_correction_T_max 1.00000
_exptl_absorpt_correction_T_min 0.90436
_exptl_absorpt_correction_type multi-scan
_exptl_absorpt_process_details
;
CrysAlisPro 1.171.38.41q (Rigaku Oxford Diffraction, 2015)
Empirical absorption correction using spherical harmonics,
 implemented in SCALE3 ABSPACK scaling algorithm.
;
_exptl_crystal_density_diffrn 1.683
_exptl_crystal_description polyhedron
_exptl_crystal_F_000 338
_exptl_crystal_size_max 0.230
_exptl_crystal_size_mid 0.200
_exptl_crystal_size_min 0.040
_refine_diff_density_max 0.372
_refine_diff_density_min -0.234
_refine_diff_density_rms 0.048
_refine_ls_extinction_method none
_refine_ls_goodness_of_fit_ref 1.048
_refine_ls_hydrogen_treatment constr
_refine_ls_matrix_type full
_refine_ls_number_parameters 196
_refine_ls_number_reflns 2685
_refine_ls_number_restraints 0
_refine_ls_restrained_S_all 1.048
_refine_ls_R_factor_all 0.0273
_refine_ls_R_factor_gt 0.0244
_refine_ls_shift/su_max 0.000
_refine_ls_shift/su_mean 0.000
_refine_ls_structure_factor_coef Fsqd
_refine_ls_weighting_details 'w=1/[\s^2^(Fo^2^)+(0.0245P)^2^+0.3519P] where P=(Fo^2^+2Fc^2^)/3'
_refine_ls_weighting_scheme calc
_refine_ls_wR_factor_gt 0.0591
_refine_ls_wR_factor_ref 0.0606
_reflns_Friedel_coverage 0.000
_reflns_number_gt 2481
_reflns_number_total 2685
_reflns_threshold_expression 'I > 2\s(I)'
_cod_data_source_file d4dt00462k2.cif
_cod_data_source_block 1_1_rb20_104_1_80k
_cod_depositor_comments 'Adding full bibliography for 7715495--7715502.cif.'
_cod_database_code 7715495
_shelx_shelxl_version_number 2019/3
_shelx_space_group_comment
;
The symmetry employed for this shelxl refinement is uniquely defined
by the following loop, which should always be used as a source of
symmetry information in preference to the above space-group names.
They are only intended as comments.
;
_shelx_estimated_absorpt_t_min 0.861
_shelx_estimated_absorpt_t_max 0.974

loop_
_space_group_symop_operation_xyz
'x, y, z'
'-x, -y, -z'

loop_
_atom_site_label
_atom_site_type_symbol
_atom_site_fract_x
_atom_site_fract_y
_atom_site_fract_z
_atom_site_U_iso_or_equiv
_atom_site_adp_type
_atom_site_occupancy
_atom_site_site_symmetry_order
_atom_site_calc_flag
_atom_site_refinement_flags_posn
_atom_site_refinement_flags_adp
_atom_site_refinement_flags_occupancy
_atom_site_disorder_assembly
_atom_site_disorder_group
Fe1 Fe 0.500000 0.000000 0.500000 0.00906(8) Uani 1 2 d S . P . .
N1 N 0.17858(17) -0.50737(15) 0.40453(12) 0.0153(3) Uani 1 1 d . . . . .
N2 N 0.22669(16) -0.43249(14) 0.28990(11) 0.0123(2) Uani 1 1 d . . . . .
N3 N 0.32155(15) -0.27562(14) 0.29879(11) 0.0125(2) Uani 1 1 d . . . . .
N4 N 0.33805(16) -0.24140(15) 0.42633(11) 0.0130(2) Uani 1 1 d . . . . .
N5 N 0.12101(16) 0.12220(15) 0.24496(12) 0.0166(3) Uani 1 1 d . . . . .
N6 N 0.27662(15) 0.24806(14) 0.24077(11) 0.0120(2) Uani 1 1 d . . . . .
N7 N 0.40021(16) 0.23885(14) 0.32378(11) 0.0123(2) Uani 1 1 d . . . . .
N8 N 0.32460(16) 0.09896(14) 0.38772(12) 0.0130(2) Uani 1 1 d . . . . .
C1 C 0.24979(19) -0.38350(17) 0.48862(14) 0.0147(3) Uani 1 1 d . . . . .
H1 H 0.240161 -0.393117 0.581305 0.018 Uiso 1 1 calc R U . . .
C2 C 0.1560(2) 0.03131(18) 0.33841(15) 0.0164(3) Uani 1 1 d . . . . .
H2 H 0.071878 -0.069809 0.367278 0.020 Uiso 1 1 calc R U . . .
C3 C 0.18749(19) -0.52205(18) 0.16480(14) 0.0140(3) Uani 1 1 d . . . . .
H3A H 0.202874 -0.443399 0.092019 0.017 Uiso 1 1 calc R U . . .
H3B H 0.061400 -0.598455 0.162185 0.017 Uiso 1 1 calc R U . . .
C4 C 0.31078(19) -0.61859(17) 0.14637(14) 0.0140(3) Uani 1 1 d . . . . .
H4A H 0.293559 -0.665191 0.056064 0.017 Uiso 1 1 calc R U . . .
H4B H 0.436796 -0.543276 0.156883 0.017 Uiso 1 1 calc R U . . .
N9 N 0.66013(16) 0.03627(14) 0.32718(12) 0.0136(2) Uani 1 1 d . . . . .
C5 C 0.69861(18) 0.04138(17) 0.21971(14) 0.0126(3) Uani 1 1 d . . . . .
C6 C 0.74002(19) 0.04854(19) 0.07989(14) 0.0148(3) Uani 1 1 d . . . . .
H6A H 0.829310 -0.004426 0.065425 0.018 Uiso 1 1 calc R U . . .
H6B H 0.793817 0.165036 0.053729 0.018 Uiso 1 1 calc R U . . .
C7 C 0.57229(19) -0.03771(18) -0.00695(14) 0.0153(3) Uani 1 1 d . . . . .
H7A H 0.607436 -0.031667 -0.099957 0.018 Uiso 1 1 calc R U . . .
H7B H 0.522035 -0.155319 0.016730 0.018 Uiso 1 1 calc R U . . .
B1 B 0.8327(2) 0.6316(2) 0.18897(16) 0.0151(3) Uani 1 1 d . . . . .
F1 F 0.68940(11) 0.68751(11) 0.17249(9) 0.0202(2) Uani 1 1 d . . . . .
F2 F 0.90102(12) 0.66217(11) 0.31674(8) 0.0215(2) Uani 1 1 d . . . . .
F3 F 0.96633(12) 0.71343(12) 0.10087(9) 0.0224(2) Uani 1 1 d . . . . .
F4 F 0.77196(12) 0.46271(11) 0.16130(9) 0.0218(2) Uani 1 1 d . . . . .

loop_
_atom_site_aniso_label
_atom_site_aniso_U_11
_atom_site_aniso_U_22
_atom_site_aniso_U_33
_atom_site_aniso_U_23
_atom_site_aniso_U_13
_atom_site_aniso_U_12
Fe1 0.00994(14) 0.00895(14) 0.00729(14) 0.00038(10) 0.00014(10) 0.00211(10)
N1 0.0179(6) 0.0143(6) 0.0129(6) 0.0029(5) 0.0013(5) 0.0049(5)
N2 0.0136(6) 0.0117(6) 0.0114(6) 0.0013(4) 0.0000(4) 0.0042(5)
N3 0.0127(6) 0.0123(6) 0.0117(6) 0.0002(4) -0.0002(4) 0.0038(5)
N4 0.0133(6) 0.0135(6) 0.0121(6) 0.0002(5) -0.0004(5) 0.0046(5)
N5 0.0139(6) 0.0140(6) 0.0205(7) 0.0006(5) -0.0029(5) 0.0037(5)
N6 0.0123(6) 0.0118(6) 0.0123(6) 0.0005(4) -0.0010(4) 0.0050(5)
N7 0.0135(6) 0.0124(6) 0.0117(6) 0.0013(4) -0.0010(4) 0.0056(5)
N8 0.0147(6) 0.0104(6) 0.0134(6) 0.0009(4) 0.0019(5) 0.0040(5)
C1 0.0153(7) 0.0143(7) 0.0139(7) 0.0019(5) 0.0009(5) 0.0045(6)
C2 0.0149(7) 0.0140(7) 0.0199(7) 0.0028(6) 0.0007(6) 0.0046(6)
C3 0.0174(7) 0.0143(7) 0.0117(7) -0.0006(5) -0.0033(5) 0.0075(6)
C4 0.0172(7) 0.0146(7) 0.0118(7) 0.0035(5) 0.0007(5) 0.0073(6)
N9 0.0135(6) 0.0129(6) 0.0129(6) 0.0005(5) -0.0008(5) 0.0029(5)
C5 0.0096(6) 0.0119(7) 0.0152(7) 0.0008(5) -0.0019(5) 0.0025(5)
C6 0.0114(7) 0.0210(7) 0.0105(7) 0.0020(5) 0.0018(5) 0.0038(6)
C7 0.0154(7) 0.0195(7) 0.0119(7) -0.0005(5) 0.0002(5) 0.0071(6)
B1 0.0122(7) 0.0174(8) 0.0150(8) 0.0049(6) 0.0012(6) 0.0045(6)
F1 0.0183(5) 0.0223(5) 0.0233(5) 0.0033(4) 0.0001(4) 0.0113(4)
F2 0.0214(5) 0.0236(5) 0.0152(4) 0.0057(4) -0.0025(4) 0.0027(4)
F3 0.0166(4) 0.0282(5) 0.0190(5) 0.0082(4) 0.0045(4) 0.0032(4)
F4 0.0193(5) 0.0171(5) 0.0290(5) -0.0006(4) 0.0018(4) 0.0062(4)

loop_
_atom_type_symbol
_atom_type_description
_atom_type_scat_dispersion_real
_atom_type_scat_dispersion_imag
_atom_type_scat_source
C C 0.0033 0.0016 'International Tables Vol C Tables 4.2.6.8 and 6.1.1.4'
H H 0.0000 0.0000 'International Tables Vol C Tables 4.2.6.8 and 6.1.1.4'
N N 0.0061 0.0033 'International Tables Vol C Tables 4.2.6.8 and 6.1.1.4'
B B 0.0013 0.0007 'International Tables Vol C Tables 4.2.6.8 and 6.1.1.4'
F F 0.0171 0.0103 'International Tables Vol C Tables 4.2.6.8 and 6.1.1.4'
Fe Fe 0.3463 0.8444 'International Tables Vol C Tables 4.2.6.8 and 6.1.1.4'

loop_
_geom_angle_atom_site_label_1
_geom_angle_atom_site_label_2
_geom_angle_atom_site_label_3
_geom_angle
_geom_angle_site_symmetry_1
_geom_angle_site_symmetry_3
_geom_angle_publ_flag
N9 Fe1 N9 180.0 2_656 . ?
N9 Fe1 N4 89.29(4) 2_656 2_656 ?
N9 Fe1 N4 90.71(4) . 2_656 ?
N9 Fe1 N4 90.71(4) 2_656 . ?
N9 Fe1 N4 89.29(4) . . ?
N4 Fe1 N4 180.0 2_656 . ?
N9 Fe1 N8 87.08(4) 2_656 2_656 ?
N9 Fe1 N8 92.92(4) . 2_656 ?
N4 Fe1 N8 88.19(4) 2_656 2_656 ?
N4 Fe1 N8 91.81(4) . 2_656 ?
N9 Fe1 N8 92.92(4) 2_656 . ?
N9 Fe1 N8 87.08(4) . . ?
N4 Fe1 N8 91.81(4) 2_656 . ?
N4 Fe1 N8 88.19(4) . . ?
N8 Fe1 N8 180.0 2_656 . ?
C1 N1 N2 101.32(11) . . ?
N3 N2 N1 115.04(11) . . ?
N3 N2 C3 122.54(11) . . ?
N1 N2 C3 122.27(12) . . ?
N2 N3 N4 105.09(11) . . ?
N3 N4 C1 106.83(11) . . ?
N3 N4 Fe1 121.25(9) . . ?
C1 N4 Fe1 131.74(10) . . ?
C2 N5 N6 101.38(12) . . ?
N7 N6 N5 114.65(11) . . ?
N7 N6 C4 122.25(12) . 1_565 ?
N5 N6 C4 123.02(12) . 1_565 ?
N6 N7 N8 105.36(11) . . ?
N7 N8 C2 106.42(11) . . ?
N7 N8 Fe1 117.97(9) . . ?
C2 N8 Fe1 133.19(10) . . ?
N1 C1 N4 111.72(13) . . ?
N1 C1 H1 124.1 . . ?
N4 C1 H1 124.1 . . ?
N5 C2 N8 112.19(13) . . ?
N5 C2 H2 123.9 . . ?
N8 C2 H2 123.9 . . ?
N2 C3 C4 110.80(11) . . ?
N2 C3 H3A 109.5 . . ?
C4 C3 H3A 109.5 . . ?
N2 C3 H3B 109.5 . . ?
C4 C3 H3B 109.5 . . ?
H3A C3 H3B 108.1 . . ?
N6 C4 C3 111.90(11) 1_545 . ?
N6 C4 H4A 109.2 1_545 . ?
C3 C4 H4A 109.2 . . ?
N6 C4 H4B 109.2 1_545 . ?
C3 C4 H4B 109.2 . . ?
H4A C4 H4B 107.9 . . ?
C5 N9 Fe1 160.91(11) . . ?
N9 C5 C6 177.34(14) . . ?
C5 C6 C7 112.02(12) . . ?
C5 C6 H6A 109.2 . . ?
C7 C6 H6A 109.2 . . ?
C5 C6 H6B 109.2 . . ?
C7 C6 H6B 109.2 . . ?
H6A C6 H6B 107.9 . . ?
C7 C7 C6 113.02(15) 2_655 . ?
C7 C7 H7A 109.0 2_655 . ?
C6 C7 H7A 109.0 . . ?
C7 C7 H7B 109.0 2_655 . ?
C6 C7 H7B 109.0 . . ?
H7A C7 H7B 107.8 . . ?
F2 B1 F4 110.06(12) . . ?
F2 B1 F3 109.76(12) . . ?
F4 B1 F3 109.01(13) . . ?
F2 B1 F1 110.07(13) . . ?
F4 B1 F1 108.90(12) . . ?
F3 B1 F1 109.01(12) . . ?

loop_
_geom_bond_atom_site_label_1
_geom_bond_atom_site_label_2
_geom_bond_distance
_geom_bond_site_symmetry_2
_geom_bond_publ_flag
Fe1 N9 2.1568(12) 2_656 ?
Fe1 N9 2.1568(12) . ?
Fe1 N4 2.1584(12) 2_656 ?
Fe1 N4 2.1584(12) . ?
Fe1 N8 2.1907(12) 2_656 ?
Fe1 N8 2.1908(12) . ?
N1 C1 1.3238(19) . ?
N1 N2 1.3349(17) . ?
N2 N3 1.3060(17) . ?
N2 C3 1.4586(18) . ?
N3 N4 1.3240(16) . ?
N4 C1 1.3543(18) . ?
N5 C2 1.3258(19) . ?
N5 N6 1.3348(17) . ?
N6 N7 1.3089(16) . ?
N6 C4 1.4624(17) 1_565 ?
N7 N8 1.3307(16) . ?
N8 C2 1.3478(19) . ?
C1 H1 0.9500 . ?
C2 H2 0.9500 . ?
C3 C4 1.5179(19) . ?
C3 H3A 0.9900 . ?
C3 H3B 0.9900 . ?
C4 H4A 0.9900 . ?
C4 H4B 0.9900 . ?
N9 C5 1.1399(18) . ?
C5 C6 1.4652(19) . ?
C6 C7 1.5382(19) . ?
C6 H6A 0.9900 . ?
C6 H6B 0.9900 . ?
C7 C7 1.526(3) 2_655 ?
C7 H7A 0.9900 . ?
C7 H7B 0.9900 . ?
B1 F2 1.3865(19) . ?
B1 F4 1.3992(19) . ?
B1 F3 1.3999(18) . ?
B1 F1 1.4000(18) . ?

loop_
_geom_torsion_atom_site_label_1
_geom_torsion_atom_site_label_2
_geom_torsion_atom_site_label_3
_geom_torsion_atom_site_label_4
_geom_torsion
_geom_torsion_site_symmetry_1
_geom_torsion_site_symmetry_2
_geom_torsion_site_symmetry_3
_geom_torsion_site_symmetry_4
_geom_torsion_publ_flag
C1 N1 N2 N3 0.63(15) . . . . ?
C1 N1 N2 C3 176.25(12) . . . . ?
N1 N2 N3 N4 -0.41(15) . . . . ?
C3 N2 N3 N4 -176.02(11) . . . . ?
N2 N3 N4 C1 0.00(14) . . . . ?
N2 N3 N4 Fe1 175.64(8) . . . . ?
C2 N5 N6 N7 0.04(16) . . . . ?
C2 N5 N6 C4 176.79(12) . . . 1_565 ?
N5 N6 N7 N8 0.12(15) . . . . ?
C4 N6 N7 N8 -176.65(12) 1_565 . . . ?
N6 N7 N8 C2 -0.23(14) . . . . ?
N6 N7 N8 Fe1 164.46(8) . . . . ?
N2 N1 C1 N4 -0.61(15) . . . . ?
N3 N4 C1 N1 0.40(16) . . . . ?
Fe1 N4 C1 N1 -174.60(9) . . . . ?
N6 N5 C2 N8 -0.19(16) . . . . ?
N7 N8 C2 N5 0.27(16) . . . . ?
Fe1 N8 C2 N5 -161.07(10) . . . . ?
N3 N2 C3 C4 100.55(15) . . . . ?
N1 N2 C3 C4 -74.74(16) . . . . ?
N2 C3 C4 N6 66.90(15) . . . 1_545 ?
C5 C6 C7 C7 59.87(19) . . . 2_655 ?
